data_4511951
loop_
_publ_author_name
'Zimmermann, Iwan'
'Johnsson, Mats'

_publ_section_title
;
 A Synthetic Route toward Layered Materials: Introducing Stereochemically
 Active Lone-Pairs into Transition Metal Oxohalides
;
_journal_issue 10
_journal_name_full 'Crystal Growth &amp; Design'
_journal_page_first 5252
_journal_paper_doi 10.1021/cg5010374
_journal_volume 14
_journal_year 2014
_chemical_formula_sum 'Br8 Mn7 O18 Sb10'
_chemical_formula_weight 2529.36
_chemical_name_systematic
;
 ?
;
_space_group_IT_number 2
_symmetry_cell_setting triclinic
_symmetry_space_group_name_Hall '-P 1'
_symmetry_space_group_name_H-M 'P -1'
_atom_sites_solution_hydrogens none
_atom_sites_solution_primary direct
_atom_sites_solution_secondary difmap
_audit_creation_method SHELXL-97
_cell_angle_alpha 74.149(3)
_cell_angle_beta 66.166(4)
_cell_angle_gamma 65.097(3)
_cell_formula_units_Z 1
_cell_length_a 9.9492(3)
_cell_length_b 10.1015(3)
_cell_length_c 10.1338(4)
_cell_measurement_reflns_used 6550
_cell_measurement_temperature 293(2)
_cell_measurement_theta_max 28.9040
_cell_measurement_theta_min 3.3990
_cell_volume 838.46(6)
_computing_cell_refinement
;
'Thu Mar 13 14:37:11 2014'
;
_computing_data_collection
;
'Thu Mar 13 14:37:11 2014'
;
_computing_data_reduction
;
'Thu Mar 13 14:37:11 2014'
;
_computing_structure_refinement 'SHELXL-97 (Sheldrick, 1997)'
_computing_structure_solution 'SHELXS-97 (Sheldrick, 1990)'
_diffrn_ambient_temperature 293(2)
_diffrn_detector_area_resol_mean 16.5467
_diffrn_measured_fraction_theta_full 0.998
_diffrn_measured_fraction_theta_max 0.903
_diffrn_measurement_device_type 'Xcalibur, Sapphire3'
_diffrn_measurement_method '\w scans'
_diffrn_radiation_monochromator graphite
_diffrn_radiation_source 'fine-focus sealed tube'
_diffrn_radiation_type MoK\a
_diffrn_radiation_wavelength 0.71073
_diffrn_reflns_av_R_equivalents 0.0434
_diffrn_reflns_av_sigmaI/netI 0.0502
_diffrn_reflns_limit_h_max 13
_diffrn_reflns_limit_h_min -13
_diffrn_reflns_limit_k_max 12
_diffrn_reflns_limit_k_min -13
_diffrn_reflns_limit_l_max 13
_diffrn_reflns_limit_l_min -13
_diffrn_reflns_number 14859
_diffrn_reflns_theta_full 25.00
_diffrn_reflns_theta_max 29.07
_diffrn_reflns_theta_min 3.34
_exptl_absorpt_coefficient_mu 20.028
_exptl_absorpt_correction_T_max 0.622
_exptl_absorpt_correction_T_min 0.279
_exptl_absorpt_correction_type analytical
_exptl_absorpt_process_details
;
'Thu Mar 13 14:37:11 2014'
;
_exptl_crystal_colour colourless
_exptl_crystal_density_diffrn 5.009
_exptl_crystal_density_method 'not measured'
_exptl_crystal_description plate
_exptl_crystal_F_000 1109
_exptl_crystal_size_max 0.0951
_exptl_crystal_size_mid 0.0734
_exptl_crystal_size_min 0.0325
_refine_diff_density_max 1.240
_refine_diff_density_min -2.918
_refine_diff_density_rms 0.407
_refine_ls_extinction_method none
_refine_ls_goodness_of_fit_ref 1.102
_refine_ls_hydrogen_treatment none
_refine_ls_matrix_type full
_refine_ls_number_parameters 196
_refine_ls_number_reflns 4041
_refine_ls_number_restraints 0
_refine_ls_restrained_S_all 1.102
_refine_ls_R_factor_all 0.0455
_refine_ls_R_factor_gt 0.0349
_refine_ls_shift/su_max 0.001
_refine_ls_shift/su_mean 0.000
_refine_ls_structure_factor_coef Fsqd
_refine_ls_weighting_details 'calc w=1/[\s^2^(Fo^2^)+(0.0258P)^2^+0.0000P] where P=(Fo^2^+2Fc^2^)/3'
_refine_ls_weighting_scheme calc
_refine_ls_wR_factor_gt 0.0703
_refine_ls_wR_factor_ref 0.0751
_reflns_number_gt 3421
_reflns_number_total 4041
_reflns_threshold_expression >2sigma(I)
_cod_data_source_file cg5010374_si_007.cif
_cod_data_source_block shelxl
_cod_depositor_comments 'Adding full bibliography for 4511945--4511952.cif.'
_cod_original_cell_volume 838.46(5)
_cod_database_code 4511951

loop_
_symmetry_equiv_pos_as_xyz
'x, y, z'
'-x, -y, -z'

loop_
_atom_site_label
_atom_site_type_symbol
_atom_site_fract_x
_atom_site_fract_y
_atom_site_fract_z
_atom_site_U_iso_or_equiv
_atom_site_adp_type
_atom_site_occupancy
_atom_site_symmetry_multiplicity
_atom_site_calc_flag
_atom_site_refinement_flags
O4 O 0.7405(5) 0.9372(5) 0.1997(5) 0.0124(11) Uani 1 1 d .
O3 O 0.7711(5) 1.2200(5) -0.0133(5) 0.0125(11) Uani 1 1 d .
O1 O 0.7557(5) 1.2023(5) 0.2903(5) 0.0124(11) Uani 1 1 d .
O2 O 0.5259(5) 1.2198(5) 0.2006(5) 0.0137(11) Uani 1 1 d .
O6 O 1.0902(6) 0.6601(5) -0.0806(5) 0.0174(12) Uani 1 1 d .
O8 O 0.5618(5) 0.5791(5) 0.3893(5) 0.0143(11) Uani 1 1 d .
O7 O 0.6312(6) 0.5491(5) 0.6483(5) 0.0176(12) Uani 1 1 d .
Sb4 Sb 0.67544(6) 1.06552(5) 0.03408(5) 0.01226(12) Uani 1 1 d .
Sb3 Sb 0.67047(6) 1.35648(5) 0.13749(5) 0.01223(12) Uani 1 1 d .
Sb5 Sb 1.01388(6) 0.82480(5) -0.22645(5) 0.01245(12) Uani 1 1 d .
Sb1 Sb 0.68533(5) 0.71561(5) 0.65095(5) 0.01133(12) Uani 1 1 d .
Sb2 Sb 0.66333(6) 0.41478(5) 0.52427(5) 0.01317(12) Uani 1 1 d .
Br4 Br 0.35493(9) 0.94147(9) 0.31448(9) 0.02016(18) Uani 1 1 d .
Br2 Br 0.71371(9) 0.71359(8) 0.01049(8) 0.01861(18) Uani 1 1 d .
Br3 Br 0.97509(9) 0.86501(9) 0.39319(8) 0.02020(19) Uani 1 1 d .
Br1 Br 0.93530(9) 0.56144(9) 0.28635(9) 0.0232(2) Uani 1 1 d .
Mn2 Mn 0.99025(13) 0.84769(13) 0.12567(12) 0.0165(3) Uani 1 1 d .
Mn3 Mn 0.64303(13) 0.76396(12) 0.29952(12) 0.0132(3) Uani 1 1 d .
Mn4 Mn 1.0000 0.5000 0.0000 0.0197(4) Uani 1 2 d S
Mn1 Mn 0.65628(13) 1.03802(12) 0.39673(12) 0.0135(3) Uani 1 1 d .
O9 O 0.5965(6) 0.8423(5) 0.4990(5) 0.0138(11) Uani 1 1 d .
O5 O 0.9294(5) 0.9554(5) -0.0774(5) 0.0108(11) Uani 1 1 d .

loop_
_atom_site_aniso_label
_atom_site_aniso_U_11
_atom_site_aniso_U_22
_atom_site_aniso_U_33
_atom_site_aniso_U_23
_atom_site_aniso_U_13
_atom_site_aniso_U_12
O4 0.014(3) 0.014(3) 0.009(3) 0.002(2) -0.002(2) -0.009(2)
O3 0.012(3) 0.013(3) 0.011(3) -0.002(2) -0.001(2) -0.005(2)
O1 0.012(3) 0.014(3) 0.010(3) -0.002(2) -0.001(2) -0.006(2)
O2 0.013(3) 0.014(3) 0.009(3) -0.005(2) 0.004(2) -0.006(2)
O6 0.016(3) 0.018(3) 0.022(3) 0.003(2) -0.006(2) -0.013(2)
O8 0.013(3) 0.013(3) 0.014(3) 0.003(2) -0.003(2) -0.006(2)
O7 0.021(3) 0.019(3) 0.012(3) -0.005(2) 0.002(2) -0.011(2)
Sb4 0.0137(2) 0.0140(3) 0.0111(3) -0.00014(19) -0.0049(2) -0.0069(2)
Sb3 0.0125(2) 0.0094(2) 0.0117(3) -0.00209(19) -0.0011(2) -0.0034(2)
Sb5 0.0118(2) 0.0144(3) 0.0120(3) -0.0046(2) -0.0023(2) -0.0051(2)
Sb1 0.0086(2) 0.0129(3) 0.0114(3) -0.00155(19) -0.00222(19) -0.0037(2)
Sb2 0.0133(2) 0.0110(3) 0.0142(3) -0.0027(2) -0.0033(2) -0.0038(2)
Br4 0.0159(4) 0.0228(4) 0.0205(4) -0.0054(3) -0.0068(3) -0.0033(3)
Br2 0.0172(4) 0.0166(4) 0.0208(4) -0.0026(3) -0.0065(3) -0.0044(3)
Br3 0.0189(4) 0.0259(4) 0.0159(4) -0.0001(3) -0.0061(3) -0.0092(4)
Br1 0.0197(4) 0.0209(4) 0.0255(5) -0.0056(4) -0.0083(4) -0.0014(3)
Mn2 0.0115(6) 0.0202(6) 0.0134(6) -0.0008(5) -0.0022(5) -0.0042(5)
Mn3 0.0147(6) 0.0104(6) 0.0135(6) -0.0015(5) -0.0027(5) -0.0054(5)
Mn4 0.0179(9) 0.0130(9) 0.0257(10) 0.0012(7) -0.0028(8) -0.0096(7)
Mn1 0.0131(6) 0.0131(6) 0.0129(6) -0.0029(5) 0.0003(5) -0.0069(5)
O9 0.018(3) 0.016(3) 0.010(3) 0.001(2) -0.006(2) -0.009(2)
O5 0.012(2) 0.012(3) 0.006(2) -0.001(2) 0.001(2) -0.005(2)

loop_
_atom_type_symbol
_atom_type_description
_atom_type_scat_dispersion_real
_atom_type_scat_dispersion_imag
_atom_type_scat_source
O O 0.0106 0.0060 'International Tables Vol C Tables 4.2.6.8 and 6.1.1.4'
Br Br -0.2901 2.4595 'International Tables Vol C Tables 4.2.6.8 and 6.1.1.4'
Mn Mn 0.3368 0.7283 'International Tables Vol C Tables 4.2.6.8 and 6.1.1.4'
Sb Sb -0.5866 1.5461 'International Tables Vol C Tables 4.2.6.8 and 6.1.1.4'

loop_
_geom_angle_atom_site_label_1
_geom_angle_atom_site_label_2
_geom_angle_atom_site_label_3
_geom_angle
_geom_angle_site_symmetry_1
_geom_angle_site_symmetry_3
Sb4 O4 Mn2 107.4(2) . .
Sb4 O4 Mn3 115.4(2) . .
Mn2 O4 Mn3 110.7(2) . .
Sb4 O4 Mn1 116.7(2) . .
Mn2 O4 Mn1 109.6(2) . .
Mn3 O4 Mn1 96.63(17) . .
Sb3 O3 Sb4 113.6(2) . .
Sb3 O3 Mn2 121.9(2) . 2_775
Sb4 O3 Mn2 114.6(2) . 2_775
Sb5 O1 Sb3 105.95(19) 2_775 .
Sb5 O1 Mn1 126.3(2) 2_775 .
Sb3 O1 Mn1 118.6(2) . .
Sb1 O2 Sb3 117.9(2) 2_676 .
Sb1 O2 Sb4 142.5(2) 2_676 .
Sb3 O2 Sb4 98.71(17) . .
Mn4 O6 Sb5 120.2(3) . .
Mn4 O6 Sb3 128.6(3) . 2_775
Sb5 O6 Sb3 102.73(19) . 2_775
Sb2 O8 Sb2 101.64(19) . 2_666
Sb2 O8 Mn3 118.7(2) . .
Sb2 O8 Mn3 127.7(2) 2_666 .
Sb2 O7 Sb1 143.4(2) . .
O4 Sb4 O3 103.1(2) . .
O4 Sb4 O5 79.36(18) . .
O3 Sb4 O5 74.83(17) . .
O4 Sb4 O2 81.68(19) . .
O3 Sb4 O2 73.04(17) . .
O5 Sb4 O2 137.53(18) . .
O3 Sb3 O1 94.92(19) . .
O3 Sb3 O6 81.64(19) . 2_775
O1 Sb3 O6 73.73(18) . 2_775
O3 Sb3 O2 73.86(17) . .
O1 Sb3 O2 79.30(18) . .
O6 Sb3 O2 141.56(19) 2_775 .
O3 Sb3 Sb5 85.18(15) . 2_775
O1 Sb3 Sb5 36.87(12) . 2_775
O6 Sb3 Sb5 37.03(13) 2_775 2_775
O2 Sb3 Sb5 110.49(14) . 2_775
O5 Sb5 O6 86.8(2) . .
O5 Sb5 O1 98.97(19) . 2_775
O6 Sb5 O1 77.23(19) . 2_775
O5 Sb5 Sb3 91.07(14) . 2_775
O6 Sb5 Sb3 40.25(13) . 2_775
O1 Sb5 Sb3 37.17(13) 2_775 2_775
O9 Sb1 O7 93.8(2) . .
O9 Sb1 O2 89.7(2) . 2_676
O7 Sb1 O2 85.13(19) . 2_676
O7 Sb2 O8 93.2(2) . .
O7 Sb2 O8 94.3(2) . 2_666
O8 Sb2 O8 78.36(19) . 2_666
O7 Sb2 Sb2 94.81(16) . 2_666
O8 Sb2 Sb2 39.19(13) . 2_666
O8 Sb2 Sb2 39.17(14) 2_666 2_666
Mn3 Br4 Mn1 81.43(4) . 2_676
Mn4 Br2 Mn3 93.68(3) . .
Mn2 Br3 Mn1 77.88(4) . .
Mn3 Br1 Mn4 93.00(4) . .
O3 Mn2 O4 168.55(19) 2_775 .
O3 Mn2 O5 92.81(18) 2_775 .
O4 Mn2 O5 75.75(17) . .
O3 Mn2 O5 71.82(17) 2_775 2_775
O4 Mn2 O5 105.50(17) . 2_775
O5 Mn2 O5 81.77(19) . 2_775
O3 Mn2 Br3 102.77(14) 2_775 .
O4 Mn2 Br3 87.37(14) . .
O5 Mn2 Br3 149.97(13) . .
O5 Mn2 Br3 79.03(12) 2_775 .
O4 Mn3 O8 175.62(18) . .
O4 Mn3 O9 82.68(17) . .
O8 Mn3 O9 100.16(18) . .
O4 Mn3 Br4 93.69(14) . .
O8 Mn3 Br4 89.85(14) . .
O9 Mn3 Br4 85.98(14) . .
O4 Mn3 Br1 90.55(14) . .
O8 Mn3 Br1 85.85(14) . .
O9 Mn3 Br1 96.03(14) . .
Br4 Mn3 Br1 175.51(5) . .
O4 Mn3 Br2 86.57(13) . .
O8 Mn3 Br2 90.74(14) . .
O9 Mn3 Br2 168.88(13) . .
Br4 Mn3 Br2 91.88(4) . .
Br1 Mn3 Br2 86.90(4) . .
O6 Mn4 O6 180.0 2_765 .
O6 Mn4 Br2 87.22(15) 2_765 2_765
O6 Mn4 Br2 92.78(15) . 2_765
O6 Mn4 Br2 92.78(15) 2_765 .
O6 Mn4 Br2 87.22(15) . .
Br2 Mn4 Br2 180.0 2_765 .
O6 Mn4 Br1 87.43(15) 2_765 2_765
O6 Mn4 Br1 92.57(15) . 2_765
Br2 Mn4 Br1 86.29(2) 2_765 2_765
Br2 Mn4 Br1 93.71(2) . 2_765
O6 Mn4 Br1 92.57(15) 2_765 .
O6 Mn4 Br1 87.43(15) . .
Br2 Mn4 Br1 93.71(2) 2_765 .
Br2 Mn4 Br1 86.29(2) . .
Br1 Mn4 Br1 180.0 2_765 .
O1 Mn1 O9 169.87(19) . .
O1 Mn1 O4 93.93(17) . .
O9 Mn1 O4 82.44(17) . .
O1 Mn1 O9 105.35(18) . 2_676
O9 Mn1 O9 84.55(19) . 2_676
O4 Mn1 O9 121.31(19) . 2_676
O1 Mn1 Br3 81.83(14) . .
O9 Mn1 Br3 88.27(14) . .
O4 Mn1 Br3 81.60(13) . .
O9 Mn1 Br3 154.61(14) 2_676 .
O1 Mn1 Br4 93.97(14) . 2_676
O9 Mn1 Br4 85.87(13) . 2_676
O4 Mn1 Br4 156.03(14) . 2_676
O9 Mn1 Br4 78.03(13) 2_676 2_676
Br3 Mn1 Br4 77.18(4) . 2_676
Sb1 O9 Mn1 117.8(2) . .
Sb1 O9 Mn3 122.5(2) . .
Mn1 O9 Mn3 96.72(18) . .
Sb1 O9 Mn1 108.6(2) . 2_676
Mn1 O9 Mn1 95.45(19) . 2_676
Mn3 O9 Mn1 112.3(2) . 2_676
Sb5 O5 Sb4 124.1(2) . .
Sb5 O5 Mn2 114.9(2) . .
Sb4 O5 Mn2 95.90(16) . .
Sb5 O5 Mn2 119.78(19) . 2_775
Sb4 O5 Mn2 98.69(18) . 2_775
Mn2 O5 Mn2 98.23(18) . 2_775

loop_
_geom_bond_atom_site_label_1
_geom_bond_atom_site_label_2
_geom_bond_distance
_geom_bond_site_symmetry_2
O4 Sb4 1.975(5) .
O4 Mn2 2.128(5) .
O4 Mn3 2.167(4) .
O4 Mn1 2.183(5) .
O3 Sb3 1.998(5) .
O3 Sb4 2.011(4) .
O3 Mn2 2.067(4) 2_775
O1 Sb5 2.029(5) 2_775
O1 Sb3 2.043(5) .
O1 Mn1 2.107(4) .
O2 Sb1 1.983(4) 2_676
O2 Sb3 2.198(4) .
O2 Sb4 2.224(4) .
O6 Mn4 1.999(4) .
O6 Sb5 2.007(5) .
O6 Sb3 2.154(5) 2_775
O8 Sb2 2.028(5) .
O8 Sb2 2.029(5) 2_666
O8 Mn3 2.172(5) .
O7 Sb2 1.940(5) .
O7 Sb1 1.980(5) .
Sb4 O5 2.216(4) .
Sb3 O6 2.154(5) 2_775
Sb3 Sb5 3.2515(7) 2_775
Sb5 O5 1.964(4) .
Sb5 O1 2.029(5) 2_775
Sb5 Sb3 3.2515(7) 2_775
Sb1 O9 1.965(5) .
Sb1 O2 1.983(4) 2_676
Sb2 O8 2.029(5) 2_666
Sb2 Sb2 3.1442(10) 2_666
Br4 Mn3 2.6312(14) .
Br4 Mn1 2.9442(14) 2_676
Br2 Mn4 2.7358(8) .
Br2 Mn3 2.8602(14) .
Br3 Mn2 2.7036(15) .
Br3 Mn1 2.8966(14) .
Br1 Mn3 2.7357(14) .
Br1 Mn4 2.8910(8) .
Mn2 O3 2.067(4) 2_775
Mn2 O5 2.239(5) .
Mn2 O5 2.308(4) 2_775
Mn3 O9 2.176(5) .
Mn4 O6 1.999(4) 2_765
Mn4 Br2 2.7358(8) 2_765
Mn4 Br1 2.8910(8) 2_765
Mn1 O9 2.170(5) .
Mn1 O9 2.212(5) 2_676
Mn1 Br4 2.9442(14) 2_676
O9 Mn1 2.212(5) 2_676
O5 Mn2 2.308(4) 2_775
